data_7101322
loop_
_publ_author_name
'Duncan Bruce'
'Rosalba Liantonio'
'Pierangelo Metrangolo'
'Carsten Prasang'
'Giuseppe Resnati'
'Adrian C. Whitwood'

_publ_section_title
;
Fluorinated liquid crystals formed by halogen bonding
;
_journal_issue 31
_journal_name_full 'Chemical Communications'
_journal_paper_doi 10.1039/b605101d
_journal_year 2006
_chemical_formula_moiety 'C21 H27 N O, 0.5(C4 F8 I2)'
_chemical_formula_sum 'C23 H27 F4 I N O'
_chemical_formula_weight 536.36
_chemical_name_systematic
;
?
;
_space_group_IT_number 2
_symmetry_cell_setting triclinic
_symmetry_space_group_name_Hall '-P 1'
_symmetry_space_group_name_H-M 'P -1'
_atom_sites_solution_hydrogens geom
_atom_sites_solution_primary direct
_atom_sites_solution_secondary difmap
_audit_creation_method SHELXL-97
_cell_angle_alpha 71.955(2)
_cell_angle_beta 83.598(2)
_cell_angle_gamma 89.641(2)
_cell_formula_units_Z 2
_cell_length_a 7.8806(8)
_cell_length_b 11.9639(12)
_cell_length_c 12.6870(12)
_cell_measurement_reflns_used 7083
_cell_measurement_temperature 110(2)
_cell_measurement_theta_max 28.33
_cell_measurement_theta_min 2.60
_cell_volume 1129.73(19)
_computing_cell_refinement 'Bruker SMART'
_computing_data_collection 'Bruker SMART'
_computing_data_reduction 'Bruker SAINT'
_computing_molecular_graphics 'Bruker SHELXTL'
_computing_publication_material 'Bruker SHELXTL'
_computing_structure_refinement 'SHELXL-97 (Sheldrick, 1997)'
_computing_structure_solution 'SHELXS-97 (Sheldrick, 1990)'
_diffrn_ambient_temperature 110(2)
_diffrn_measured_fraction_theta_full 0.984
_diffrn_measured_fraction_theta_max 0.984
_diffrn_measurement_device_type 'CCD area detector'
_diffrn_measurement_method 'phi and omega scans'
_diffrn_radiation_monochromator graphite
_diffrn_radiation_source 'fine-focus sealed tube'
_diffrn_radiation_type MoK\a
_diffrn_radiation_wavelength 0.71073
_diffrn_reflns_av_R_equivalents 0.0199
_diffrn_reflns_av_sigmaI/netI 0.0293
_diffrn_reflns_limit_h_max 10
_diffrn_reflns_limit_h_min -10
_diffrn_reflns_limit_k_max 15
_diffrn_reflns_limit_k_min -15
_diffrn_reflns_limit_l_max 16
_diffrn_reflns_limit_l_min -16
_diffrn_reflns_number 11532
_diffrn_reflns_theta_full 28.33
_diffrn_reflns_theta_max 28.33
_diffrn_reflns_theta_min 1.70
_exptl_absorpt_coefficient_mu 1.464
_exptl_absorpt_correction_T_max 0.740
_exptl_absorpt_correction_T_min 0.642
_exptl_absorpt_correction_type multi-scan
_exptl_absorpt_process_details 'SADABS v2.30; (Sheldrick)'
_exptl_crystal_colour yellow
_exptl_crystal_density_diffrn 1.577
_exptl_crystal_density_meas 0
_exptl_crystal_density_method 'not measured'
_exptl_crystal_description block
_exptl_crystal_F_000 538
_exptl_crystal_size_max 0.32
_exptl_crystal_size_mid 0.22
_exptl_crystal_size_min 0.21
_refine_diff_density_max 1.885
_refine_diff_density_min -0.580
_refine_diff_density_rms 0.106
_refine_ls_extinction_method none
_refine_ls_goodness_of_fit_ref 1.095
_refine_ls_hydrogen_treatment constr
_refine_ls_matrix_type full
_refine_ls_number_parameters 272
_refine_ls_number_reflns 5545
_refine_ls_number_restraints 0
_refine_ls_restrained_S_all 1.095
_refine_ls_R_factor_all 0.0338
_refine_ls_R_factor_gt 0.0300
_refine_ls_shift/su_max 0.002
_refine_ls_shift/su_mean 0.000
_refine_ls_structure_factor_coef Fsqd
_refine_ls_weighting_details 'calc w=1/[\s^2^(Fo^2^)+(0.0446P)^2^+0.3532P] where P=(Fo^2^+2Fc^2^)/3'
_refine_ls_weighting_scheme calc
_refine_ls_wR_factor_gt 0.0757
_refine_ls_wR_factor_ref 0.0776
_reflns_number_gt 5066
_reflns_number_total 5545
_reflns_threshold_expression >2sigma(I)
_cod_data_source_file b605101d.txt
_cod_depositor_comments
;
The following automatic conversions were performed:
'_symmetry_cell_setting' value 'Triclinic' changed to 'triclinic'
according to '/home/saulius/struct/CIF-dictionaries/cif_core.dic'
dictionary named 'cif_core.dic' version 2.4.1 from 2010-06-29.

Automatic conversion script
Id: cif_fix_enum 1527 2010-12-29 10:47:43Z saulius 
;
_cod_original_sg_symbol_H-M P-1
_cod_database_code 7101322

loop_
_symmetry_equiv_pos_as_xyz
'x, y, z'
'-x, -y, -z'

loop_
_atom_site_label
_atom_site_type_symbol
_atom_site_fract_x
_atom_site_fract_y
_atom_site_fract_z
_atom_site_U_iso_or_equiv
_atom_site_adp_type
_atom_site_occupancy
_atom_site_symmetry_multiplicity
_atom_site_calc_flag
_atom_site_refinement_flags
C1 C 0.3948(3) 1.0286(2) 0.8734(2) 0.0288(5) Uani 1 1 d .
H1 H 0.3371 1.0223 0.9449 0.035 Uiso 1 1 calc R
C2 C 0.4295(3) 0.9263(2) 0.8478(2) 0.0269(5) Uani 1 1 d .
H2 H 0.3970 0.8522 0.9012 0.032 Uiso 1 1 calc R
C3 C 0.5131(3) 0.9321(2) 0.74252(19) 0.0228(4) Uani 1 1 d .
C4 C 0.5558(3) 1.0449(2) 0.66942(19) 0.0247(4) Uani 1 1 d .
H4 H 0.6116 1.0545 0.5967 0.030 Uiso 1 1 calc R
C5 C 0.5172(3) 1.1422(2) 0.7025(2) 0.0251(4) Uani 1 1 d .
H5 H 0.5484 1.2177 0.6513 0.030 Uiso 1 1 calc R
C6 C 0.5486(3) 0.8232(2) 0.7162(2) 0.0253(5) Uani 1 1 d .
H6 H 0.5114 0.7518 0.7724 0.030 Uiso 1 1 calc R
C7 C 0.6288(3) 0.81424(19) 0.6202(2) 0.0245(4) Uani 1 1 d .
H7 H 0.6676 0.8855 0.5645 0.029 Uiso 1 1 calc R
C8 C 0.6619(3) 0.70529(19) 0.59354(18) 0.0230(4) Uani 1 1 d .
C9 C 0.6124(3) 0.5935(2) 0.66848(19) 0.0261(5) Uani 1 1 d .
H9 H 0.5566 0.5873 0.7405 0.031 Uiso 1 1 calc R
C10 C 0.6434(3) 0.4935(2) 0.6395(2) 0.0273(5) Uani 1 1 d .
H10 H 0.6090 0.4190 0.6915 0.033 Uiso 1 1 calc R
C11 C 0.7250(3) 0.4999(2) 0.53414(19) 0.0250(5) Uani 1 1 d .
C12 C 0.7766(3) 0.6088(2) 0.45855(19) 0.0265(5) Uani 1 1 d .
H12 H 0.8329 0.6144 0.3868 0.032 Uiso 1 1 calc R
C13 C 0.7448(3) 0.7094(2) 0.48934(19) 0.0257(5) Uani 1 1 d .
H13 H 0.7808 0.7838 0.4375 0.031 Uiso 1 1 calc R
C14 C 0.8277(3) 0.3910(2) 0.40991(19) 0.0257(5) Uani 1 1 d .
H14A H 0.9449 0.4259 0.3952 0.031 Uiso 1 1 calc R
H14B H 0.7615 0.4350 0.3491 0.031 Uiso 1 1 calc R
C15 C 0.8317(3) 0.2621(2) 0.41842(19) 0.0256(5) Uani 1 1 d .
H15A H 0.7133 0.2290 0.4365 0.031 Uiso 1 1 calc R
H15B H 0.8965 0.2203 0.4809 0.031 Uiso 1 1 calc R
C16 C 0.9116(3) 0.2388(2) 0.3128(2) 0.0253(5) Uani 1 1 d .
H16A H 1.0269 0.2768 0.2909 0.030 Uiso 1 1 calc R
H16B H 0.8413 0.2739 0.2515 0.030 Uiso 1 1 calc R
C17 C 0.9255(3) 0.1072(2) 0.32987(19) 0.0252(5) Uani 1 1 d .
H17A H 0.9926 0.0725 0.3931 0.030 Uiso 1 1 calc R
H17B H 0.8094 0.0703 0.3508 0.030 Uiso 1 1 calc R
C18 C 1.0082(3) 0.0768(2) 0.22839(19) 0.0238(4) Uani 1 1 d .
H18A H 0.9432 0.1128 0.1644 0.029 Uiso 1 1 calc R
H18B H 1.1259 0.1110 0.2086 0.029 Uiso 1 1 calc R
C19 C 1.0147(3) -0.0546(2) 0.24790(19) 0.0240(4) Uani 1 1 d .
H19A H 0.8964 -0.0870 0.2593 0.029 Uiso 1 1 calc R
H19B H 1.0672 -0.0914 0.3174 0.029 Uiso 1 1 calc R
C20 C 1.1142(3) -0.0887(2) 0.1533(2) 0.0284(5) Uani 1 1 d .
H20A H 1.2300 -0.0516 0.1377 0.034 Uiso 1 1 calc R
H20B H 1.0563 -0.0582 0.0852 0.034 Uiso 1 1 calc R
C21 C 1.1296(4) -0.2217(2) 0.1807(3) 0.0387(6) Uani 1 1 d .
H21A H 1.1834 -0.2528 0.2496 0.058 Uiso 1 1 calc R
H21B H 1.1997 -0.2394 0.1193 0.058 Uiso 1 1 calc R
H21C H 1.0157 -0.2584 0.1908 0.058 Uiso 1 1 calc R
N1 N 0.4378(3) 1.13600(18) 0.80355(18) 0.0270(4) Uani 1 1 d .
O1 O 0.7469(2) 0.39418(15) 0.51603(14) 0.0289(4) Uani 1 1 d .
C22 C 0.2354(3) 0.4381(2) 0.9781(2) 0.0274(5) Uani 1 1 d .
C23 C 0.0408(3) 0.45463(18) 0.97315(17) 0.0211(4) Uani 1 1 d .
F1 F 0.3172(2) 0.54288(14) 0.92710(16) 0.0436(4) Uani 1 1 d .
F2 F 0.2655(2) 0.40393(17) 1.08584(14) 0.0444(4) Uani 1 1 d .
F3 F 0.01393(18) 0.48775(12) 0.86510(11) 0.0275(3) Uani 1 1 d .
F4 F -0.03800(18) 0.34928(11) 1.02516(11) 0.0279(3) Uani 1 1 d .
I1 I 0.330658(18) 0.310263(13) 0.899552(12) 0.02647(6) Uani 1 1 d .

loop_
_atom_site_aniso_label
_atom_site_aniso_U_11
_atom_site_aniso_U_22
_atom_site_aniso_U_33
_atom_site_aniso_U_23
_atom_site_aniso_U_13
_atom_site_aniso_U_12
C1 0.0214(11) 0.0364(13) 0.0257(11) -0.0073(10) 0.0024(9) 0.0031(9)
C2 0.0222(11) 0.0292(11) 0.0238(11) -0.0011(9) 0.0004(9) 0.0001(9)
C3 0.0187(10) 0.0240(10) 0.0240(10) -0.0046(9) -0.0039(8) 0.0017(8)
C4 0.0241(11) 0.0251(11) 0.0226(10) -0.0049(9) -0.0005(9) -0.0014(9)
C5 0.0220(10) 0.0238(10) 0.0270(11) -0.0043(9) -0.0033(9) 0.0010(8)
C6 0.0237(11) 0.0216(10) 0.0267(11) -0.0019(9) -0.0030(9) -0.0001(8)
C7 0.0232(11) 0.0198(10) 0.0270(11) -0.0016(9) -0.0043(9) -0.0012(8)
C8 0.0212(10) 0.0221(10) 0.0229(11) -0.0029(9) -0.0026(9) 0.0001(8)
C9 0.0298(12) 0.0244(11) 0.0201(10) -0.0028(9) 0.0019(9) -0.0020(9)
C10 0.0322(12) 0.0216(10) 0.0232(11) -0.0017(9) 0.0034(9) -0.0019(9)
C11 0.0229(11) 0.0257(11) 0.0241(11) -0.0053(9) -0.0009(9) -0.0006(9)
C12 0.0266(11) 0.0291(12) 0.0192(10) -0.0025(9) 0.0023(9) -0.0006(9)
C13 0.0256(11) 0.0241(11) 0.0216(10) 0.0008(9) -0.0006(9) -0.0017(9)
C14 0.0258(11) 0.0281(11) 0.0199(10) -0.0043(9) 0.0021(9) 0.0002(9)
C15 0.0243(11) 0.0262(11) 0.0227(11) -0.0033(9) -0.0002(9) 0.0014(8)
C16 0.0240(11) 0.0250(11) 0.0233(11) -0.0029(9) -0.0013(9) 0.0025(9)
C17 0.0241(11) 0.0259(11) 0.0222(11) -0.0035(9) 0.0001(9) 0.0013(9)
C18 0.0192(10) 0.0250(10) 0.0231(11) -0.0030(9) 0.0021(8) 0.0009(8)
C19 0.0221(10) 0.0262(11) 0.0205(10) -0.0036(9) 0.0005(8) 0.0018(8)
C20 0.0265(12) 0.0345(12) 0.0226(11) -0.0077(10) -0.0003(9) 0.0023(9)
C21 0.0355(14) 0.0387(14) 0.0482(16) -0.0229(13) -0.0042(12) 0.0028(11)
N1 0.0218(9) 0.0305(10) 0.0295(10) -0.0101(8) -0.0037(8) 0.0050(8)
O1 0.0366(9) 0.0243(8) 0.0215(8) -0.0044(6) 0.0069(7) -0.0011(7)
C22 0.0249(11) 0.0310(12) 0.0268(11) -0.0108(10) -0.0008(9) 0.0067(9)
C23 0.0240(10) 0.0201(10) 0.0162(9) -0.0025(8) 0.0009(8) 0.0032(8)
F1 0.0266(8) 0.0345(8) 0.0702(12) -0.0228(8) 0.0116(8) -0.0040(6)
F2 0.0395(9) 0.0709(12) 0.0330(8) -0.0276(8) -0.0150(7) 0.0270(8)
F3 0.0334(7) 0.0310(7) 0.0171(6) -0.0067(5) -0.0017(5) 0.0091(6)
F4 0.0300(7) 0.0198(6) 0.0289(7) -0.0041(5) 0.0080(6) -0.0004(5)
I1 0.02386(9) 0.02861(9) 0.02496(9) -0.00730(6) 0.00211(6) 0.00787(6)

loop_
_atom_type_symbol
_atom_type_description
_atom_type_scat_dispersion_real
_atom_type_scat_dispersion_imag
_atom_type_scat_source
C C 0.0033 0.0016 'International Tables Vol C Tables 4.2.6.8 and 6.1.1.4'
H H 0.0000 0.0000 'International Tables Vol C Tables 4.2.6.8 and 6.1.1.4'
N N 0.0061 0.0033 'International Tables Vol C Tables 4.2.6.8 and 6.1.1.4'
O O 0.0106 0.0060 'International Tables Vol C Tables 4.2.6.8 and 6.1.1.4'
F F 0.0171 0.0103 'International Tables Vol C Tables 4.2.6.8 and 6.1.1.4'
I I -0.4742 1.8119 'International Tables Vol C Tables 4.2.6.8 and 6.1.1.4'

loop_
_geom_angle_atom_site_label_1
_geom_angle_atom_site_label_2
_geom_angle_atom_site_label_3
_geom_angle
_geom_angle_site_symmetry_3
N1 C1 C2 123.8(2) .
N1 C1 H1 118.1 .
C2 C1 H1 118.1 .
C1 C2 C3 119.7(2) .
C1 C2 H2 120.1 .
C3 C2 H2 120.1 .
C4 C3 C2 116.1(2) .
C4 C3 C6 124.7(2) .
C2 C3 C6 119.2(2) .
C5 C4 C3 120.2(2) .
C5 C4 H4 119.9 .
C3 C4 H4 119.9 .
N1 C5 C4 123.4(2) .
N1 C5 H5 118.3 .
C4 C5 H5 118.3 .
C7 C6 C3 126.2(2) .
C7 C6 H6 116.9 .
C3 C6 H6 116.9 .
C6 C7 C8 126.1(2) .
C6 C7 H7 116.9 .
C8 C7 H7 116.9 .
C13 C8 C9 117.1(2) .
C13 C8 C7 119.9(2) .
C9 C8 C7 123.0(2) .
C10 C9 C8 121.2(2) .
C10 C9 H9 119.4 .
C8 C9 H9 119.4 .
C9 C10 C11 120.7(2) .
C9 C10 H10 119.7 .
C11 C10 H10 119.7 .
O1 C11 C12 125.8(2) .
O1 C11 C10 114.6(2) .
C12 C11 C10 119.6(2) .
C11 C12 C13 119.1(2) .
C11 C12 H12 120.5 .
C13 C12 H12 120.5 .
C12 C13 C8 122.4(2) .
C12 C13 H13 118.8 .
C8 C13 H13 118.8 .
O1 C14 C15 105.26(18) .
O1 C14 H14A 110.7 .
C15 C14 H14A 110.7 .
O1 C14 H14B 110.7 .
C15 C14 H14B 110.7 .
H14A C14 H14B 108.8 .
C14 C15 C16 113.93(19) .
C14 C15 H15A 108.8 .
C16 C15 H15A 108.8 .
C14 C15 H15B 108.8 .
C16 C15 H15B 108.8 .
H15A C15 H15B 107.7 .
C15 C16 C17 111.36(19) .
C15 C16 H16A 109.4 .
C17 C16 H16A 109.4 .
C15 C16 H16B 109.4 .
C17 C16 H16B 109.4 .
H16A C16 H16B 108.0 .
C18 C17 C16 114.48(19) .
C18 C17 H17A 108.6 .
C16 C17 H17A 108.6 .
C18 C17 H17B 108.6 .
C16 C17 H17B 108.6 .
H17A C17 H17B 107.6 .
C19 C18 C17 112.71(18) .
C19 C18 H18A 109.0 .
C17 C18 H18A 109.0 .
C19 C18 H18B 109.0 .
C17 C18 H18B 109.0 .
H18A C18 H18B 107.8 .
C18 C19 C20 114.21(19) .
C18 C19 H19A 108.7 .
C20 C19 H19A 108.7 .
C18 C19 H19B 108.7 .
C20 C19 H19B 108.7 .
H19A C19 H19B 107.6 .
C19 C20 C21 112.3(2) .
C19 C20 H20A 109.1 .
C21 C20 H20A 109.1 .
C19 C20 H20B 109.1 .
C21 C20 H20B 109.1 .
H20A C20 H20B 107.9 .
C20 C21 H21A 109.5 .
C20 C21 H21B 109.5 .
H21A C21 H21B 109.5 .
C20 C21 H21C 109.5 .
H21A C21 H21C 109.5 .
H21B C21 H21C 109.5 .
C1 N1 C5 116.8(2) .
C11 O1 C14 119.11(18) .
F2 C22 F1 107.6(2) .
F2 C22 C23 108.71(19) .
F1 C22 C23 108.65(19) .
F2 C22 I1 110.03(16) .
F1 C22 I1 109.97(16) .
C23 C22 I1 111.75(15) .
F3 C23 F4 108.59(18) .
F3 C23 C22 107.57(17) .
F4 C23 C22 107.55(17) .
F3 C23 C23 108.6(2) 2_567
F4 C23 C23 108.3(2) 2_567
C22 C23 C23 116.0(2) 2_567

loop_
_geom_bond_atom_site_label_1
_geom_bond_atom_site_label_2
_geom_bond_distance
_geom_bond_site_symmetry_2
C1 N1 1.336(3) .
C1 C2 1.379(4) .
C1 H1 0.9500 .
C2 C3 1.403(3) .
C2 H2 0.9500 .
C3 C4 1.399(3) .
C3 C6 1.460(3) .
C4 C5 1.376(3) .
C4 H4 0.9500 .
C5 N1 1.343(3) .
C5 H5 0.9500 .
C6 C7 1.342(3) .
C6 H6 0.9500 .
C7 C8 1.460(3) .
C7 H7 0.9500 .
C8 C13 1.394(3) .
C8 C9 1.408(3) .
C9 C10 1.369(3) .
C9 H9 0.9500 .
C10 C11 1.397(3) .
C10 H10 0.9500 .
C11 O1 1.361(3) .
C11 C12 1.389(3) .
C12 C13 1.389(3) .
C12 H12 0.9500 .
C13 H13 0.9500 .
C14 O1 1.435(3) .
C14 C15 1.513(3) .
C14 H14A 0.9900 .
C14 H14B 0.9900 .
C15 C16 1.520(3) .
C15 H15A 0.9900 .
C15 H15B 0.9900 .
C16 C17 1.526(3) .
C16 H16A 0.9900 .
C16 H16B 0.9900 .
C17 C18 1.522(3) .
C17 H17A 0.9900 .
C17 H17B 0.9900 .
C18 C19 1.515(3) .
C18 H18A 0.9900 .
C18 H18B 0.9900 .
C19 C20 1.520(3) .
C19 H19A 0.9900 .
C19 H19B 0.9900 .
C20 C21 1.527(4) .
C20 H20A 0.9900 .
C20 H20B 0.9900 .
C21 H21A 0.9800 .
C21 H21B 0.9800 .
C21 H21C 0.9800 .
C22 F2 1.348(3) .
C22 F1 1.349(3) .
C22 C23 1.551(3) .
C22 I1 2.159(2) .
C23 F3 1.345(2) .
C23 F4 1.346(2) .
C23 C23 1.552(4) 2_567

loop_
_geom_torsion_atom_site_label_1
_geom_torsion_atom_site_label_2
_geom_torsion_atom_site_label_3
_geom_torsion_atom_site_label_4
_geom_torsion
_geom_torsion_site_symmetry_4
N1 C1 C2 C3 -0.7(4) .
C1 C2 C3 C4 -0.1(3) .
C1 C2 C3 C6 -179.8(2) .
C2 C3 C4 C5 0.6(3) .
C6 C3 C4 C5 -179.7(2) .
C3 C4 C5 N1 -0.4(4) .
C4 C3 C6 C7 1.1(4) .
C2 C3 C6 C7 -179.2(2) .
C3 C6 C7 C8 -179.0(2) .
C6 C7 C8 C13 179.1(2) .
C6 C7 C8 C9 -0.4(4) .
C13 C8 C9 C10 -0.6(3) .
C7 C8 C9 C10 178.9(2) .
C8 C9 C10 C11 -0.1(4) .
C9 C10 C11 O1 -179.7(2) .
C9 C10 C11 C12 0.6(4) .
O1 C11 C12 C13 179.9(2) .
C10 C11 C12 C13 -0.4(4) .
C11 C12 C13 C8 -0.3(4) .
C9 C8 C13 C12 0.8(3) .
C7 C8 C13 C12 -178.7(2) .
O1 C14 C15 C16 179.37(18) .
C14 C15 C16 C17 175.2(2) .
C15 C16 C17 C18 -178.66(19) .
C16 C17 C18 C19 -178.34(19) .
C17 C18 C19 C20 -173.43(19) .
C18 C19 C20 C21 175.3(2) .
C2 C1 N1 C5 0.9(3) .
C4 C5 N1 C1 -0.3(3) .
C12 C11 O1 C14 -1.0(3) .
C10 C11 O1 C14 179.3(2) .
C15 C14 O1 C11 179.9(2) .
F2 C22 C23 F3 -179.52(18) .
F1 C22 C23 F3 63.6(2) .
I1 C22 C23 F3 -57.9(2) .
F2 C22 C23 F4 -62.7(2) .
F1 C22 C23 F4 -179.58(18) .
I1 C22 C23 F4 58.9(2) .
F2 C22 C23 C23 58.7(3) 2_567
F1 C22 C23 C23 -58.2(3) 2_567
I1 C22 C23 C23 -179.68(19) 2_567
